data_4036400
loop_
_publ_author_name
'Zhao, Hong-Wu'
'Tian, Ting'
'Li, Bo'
'Yang, Zhao'
'Pang, Hai-Liang'
'Meng, Wei'
'Song, Xiu-Qing'
'Chen, Xiao-Qin'

_publ_section_title
;
 Diastereoselective Synthesis of Dispirobarbiturates through
 Et3N-Catalyzed [3 + 2] Cycloaddition of Barbiturate-Based Olefins with
 3-Isothiocyanato Oxindoles.
;
_journal_issue 20
_journal_name_full 'The Journal of organic chemistry'
_journal_page_first 10380
_journal_page_last 10385
_journal_paper_doi 10.1021/acs.joc.5b01810
_journal_volume 80
_journal_year 2015
_chemical_formula_sum 'C24 H22 N4 O5 S'
_chemical_formula_weight 478.52
_space_group_IT_number 14
_space_group_name_Hall '-P 2ybc'
_space_group_name_H-M_alt 'P 1 21/c 1'
_symmetry_cell_setting monoclinic
_symmetry_space_group_name_H-M 'P 1 21/c 1'
_atom_sites_solution_hydrogens geom
_atom_sites_solution_primary direct
_atom_sites_solution_secondary difmap
_audit_creation_method SHELXL-97
_cell_angle_alpha 90.00
_cell_angle_beta 108.77(3)
_cell_angle_gamma 90.00
_cell_formula_units_Z 4
_cell_length_a 16.284(3)
_cell_length_b 7.5128(15)
_cell_length_c 19.090(4)
_cell_measurement_reflns_used 5657
_cell_measurement_temperature 113(2)
_cell_measurement_theta_max 27.9584
_cell_measurement_theta_min 1.9931
_cell_volume 2211.2(9)
_computing_cell_refinement crystalclear
_computing_data_collection crystalclear
_computing_data_reduction crystalclear
_computing_molecular_graphics 'Bruker SHELXTL'
_computing_publication_material 'Bruker SHELXTL'
_computing_structure_refinement 'SHELXL-97 (Sheldrick, 1997)'
_computing_structure_solution 'SHELXS-97 (Sheldrick, 1990)'
_diffrn_ambient_temperature 113(2)
_diffrn_measured_fraction_theta_full 0.994
_diffrn_measured_fraction_theta_max 0.994
_diffrn_measurement_device_type 'rigaku saturn'
_diffrn_measurement_method '\w scans'
_diffrn_radiation_monochromator confocal
_diffrn_radiation_source 'rotating anode'
_diffrn_radiation_type MoK\a
_diffrn_radiation_wavelength 0.71073
_diffrn_reflns_av_R_equivalents 0.0381
_diffrn_reflns_av_sigmaI/netI 0.0344
_diffrn_reflns_limit_h_max 21
_diffrn_reflns_limit_h_min -20
_diffrn_reflns_limit_k_max 9
_diffrn_reflns_limit_k_min -8
_diffrn_reflns_limit_l_max 25
_diffrn_reflns_limit_l_min -25
_diffrn_reflns_number 18587
_diffrn_reflns_theta_full 27.88
_diffrn_reflns_theta_max 27.88
_diffrn_reflns_theta_min 2.25
_diffrn_standards_decay_% 0
_diffrn_standards_interval_count 0
_diffrn_standards_interval_time 0
_diffrn_standards_number 0
_exptl_absorpt_coefficient_mu 0.192
_exptl_absorpt_correction_T_max 0.9773
_exptl_absorpt_correction_T_min 0.9626
_exptl_absorpt_correction_type multi-scan
_exptl_absorpt_process_details crystalclear
_exptl_crystal_colour Colorless
_exptl_crystal_density_diffrn 1.437
_exptl_crystal_density_method 'not measured'
_exptl_crystal_description Prism
_exptl_crystal_F_000 1000
_exptl_crystal_size_max 0.20
_exptl_crystal_size_mid 0.18
_exptl_crystal_size_min 0.12
_refine_diff_density_max 0.400
_refine_diff_density_min -0.364
_refine_diff_density_rms 0.061
_refine_ls_extinction_coef 0.015(2)
_refine_ls_extinction_expression Fc^*^=kFc[1+0.001xFc^2^\l^3^/sin(2\q)]^-1/4^
_refine_ls_extinction_method SHELXL
_refine_ls_goodness_of_fit_ref 1.046
_refine_ls_hydrogen_treatment mixed
_refine_ls_matrix_type full
_refine_ls_number_parameters 315
_refine_ls_number_reflns 5233
_refine_ls_number_restraints 1
_refine_ls_restrained_S_all 1.046
_refine_ls_R_factor_all 0.0601
_refine_ls_R_factor_gt 0.0501
_refine_ls_shift/su_max 0.001
_refine_ls_shift/su_mean 0.000
_refine_ls_structure_factor_coef Fsqd
_refine_ls_weighting_details 'calc w=1/[\s^2^(Fo^2^)+(0.0895P)^2^+0.1952P] where P=(Fo^2^+2Fc^2^)/3'
_refine_ls_weighting_scheme calc
_refine_ls_wR_factor_gt 0.1325
_refine_ls_wR_factor_ref 0.1423
_reflns_number_gt 4367
_reflns_number_total 5233
_reflns_threshold_expression >2sigma(I)
_cod_data_source_file jo5b01810_si_001.cif
_cod_data_source_block shelxl
_cod_depositor_comments
;
The following automatic conversions were performed:

data item '_exptl_absorpt_correction_type' value 'MULTI-SCAN' was
changed to 'multi-scan' in accordance with the
/home/saulius/struct/COD-crude-data/automatic-downloads/DataCite-retrospective/ACS/depositions/lib/dictionaries/cif_core.dic
dictionary named 'cif_core.dic' version 2.4.2 last updated on
2011-04-26.

data item '_symmetry_cell_setting' value 'Monoclinic' was changed to
'monoclinic' in accordance with the
/home/saulius/struct/COD-crude-data/automatic-downloads/DataCite-retrospective/ACS/depositions/lib/dictionaries/cif_core.dic
dictionary named 'cif_core.dic' version 2.4.2 last updated on
2011-04-26.

Automatic conversion script
Id: cif_fix_values 6909 2019-04-08 15:41:33Z antanas 
;
_cod_original_cell_volume 2211.2(8)
_cod_original_sg_symbol_H-M P2(1)/c
_cod_database_code 4036400

loop_
_symmetry_equiv_pos_as_xyz
'x, y, z'
'-x, y+1/2, -z+1/2'
'-x, -y, -z'
'x, -y-1/2, z-1/2'

loop_
_atom_site_label
_atom_site_type_symbol
_atom_site_fract_x
_atom_site_fract_y
_atom_site_fract_z
_atom_site_U_iso_or_equiv
_atom_site_adp_type
_atom_site_occupancy
_atom_site_symmetry_multiplicity
_atom_site_calc_flag
_atom_site_refinement_flags
S1 S 0.15142(3) 0.23320(6) 0.48001(2) 0.02696(15) Uani 1 1 d .
O1 O 0.03057(8) -0.00223(16) 0.21580(7) 0.0257(3) Uani 1 1 d .
O2 O 0.19277(8) -0.18438(17) 0.38930(7) 0.0314(3) Uani 1 1 d .
O3 O 0.43511(11) -0.0234(2) 0.57054(8) 0.0524(5) Uani 1 1 d .
O4 O 0.31932(8) 0.38198(16) 0.39317(7) 0.0267(3) Uani 1 1 d .
O5 O 0.47257(8) 0.04961(19) 0.16300(7) 0.0313(3) Uani 1 1 d .
N1 N 0.03529(9) 0.24676(19) 0.14706(8) 0.0219(3) Uani 1 1 d .
H2 H 0.0636(9) 0.338(2) 0.3299(11) 0.026 Uiso 1 1 d D
N2 N 0.10999(9) 0.27027(18) 0.33351(8) 0.0191(3) Uani 1 1 d D
N3 N 0.31028(10) -0.1012(2) 0.48264(8) 0.0284(3) Uani 1 1 d .
N4 N 0.38029(9) 0.1725(2) 0.47791(8) 0.0261(3) Uani 1 1 d .
C1 C 0.05967(10) 0.1434(2) 0.20790(9) 0.0198(3) Uani 1 1 d .
C2 C 0.13515(10) 0.2371(2) 0.26782(9) 0.0177(3) Uani 1 1 d .
C3 C 0.14551(10) 0.4062(2) 0.22863(9) 0.0194(3) Uani 1 1 d .
C4 C 0.20130(11) 0.5472(2) 0.24941(10) 0.0244(4) Uani 1 1 d .
H4 H 0.2428 0.5519 0.2975 0.029 Uiso 1 1 calc R
C5 C 0.19621(13) 0.6842(2) 0.19852(10) 0.0303(4) Uani 1 1 d .
H5 H 0.2363 0.7801 0.2115 0.036 Uiso 1 1 calc R
C6 C 0.13373(13) 0.6816(2) 0.12977(10) 0.0312(4) Uani 1 1 d .
H6 H 0.1305 0.7772 0.0964 0.037 Uiso 1 1 calc R
C7 C 0.07566(12) 0.5422(2) 0.10857(10) 0.0272(4) Uani 1 1 d .
H7 H 0.0319 0.5408 0.0615 0.033 Uiso 1 1 calc R
C8 C 0.08367(10) 0.4050(2) 0.15851(9) 0.0208(3) Uani 1 1 d .
C9 C -0.02758(11) 0.1975(3) 0.07702(10) 0.0296(4) Uani 1 1 d .
H9A H 0.0018 0.1817 0.0400 0.044 Uiso 1 1 calc R
H9B H -0.0713 0.2915 0.0608 0.044 Uiso 1 1 calc R
H9C H -0.0558 0.0858 0.0828 0.044 Uiso 1 1 calc R
C10 C 0.21061(10) 0.1009(2) 0.29778(8) 0.0175(3) Uani 1 1 d .
H10 H 0.1822 -0.0184 0.2860 0.021 Uiso 1 1 calc R
C11 C 0.28201(10) 0.0974(2) 0.26382(8) 0.0169(3) Uani 1 1 d .
C12 C 0.26791(10) 0.1422(2) 0.18999(9) 0.0198(3) Uani 1 1 d .
H12 H 0.2128 0.1868 0.1613 0.024 Uiso 1 1 calc R
C13 C 0.33163(11) 0.1236(2) 0.15763(9) 0.0221(3) Uani 1 1 d .
H13 H 0.3204 0.1558 0.1073 0.027 Uiso 1 1 calc R
C14 C 0.41242(10) 0.0577(2) 0.19877(9) 0.0217(3) Uani 1 1 d .
C15 C 0.42776(10) 0.0072(2) 0.27152(9) 0.0216(3) Uani 1 1 d .
H15 H 0.4823 -0.0410 0.2997 0.026 Uiso 1 1 calc R
C16 C 0.36279(10) 0.0276(2) 0.30269(9) 0.0204(3) Uani 1 1 d .
H16 H 0.3737 -0.0075 0.3527 0.024 Uiso 1 1 calc R
C17 C 0.55972(12) 0.0116(3) 0.20665(12) 0.0328(4) Uani 1 1 d .
H17A H 0.5782 0.0955 0.2481 0.049 Uiso 1 1 calc R
H17B H 0.5976 0.0234 0.1761 0.049 Uiso 1 1 calc R
H17C H 0.5633 -0.1101 0.2258 0.049 Uiso 1 1 calc R
C18 C 0.23812(10) 0.1150(2) 0.38344(8) 0.0182(3) Uani 1 1 d .
C19 C 0.31523(11) 0.2348(2) 0.41766(9) 0.0207(3) Uani 1 1 d .
C20 C 0.37813(13) 0.0145(3) 0.51460(10) 0.0321(4) Uani 1 1 d .
C21 C 0.24469(11) -0.0699(2) 0.41744(9) 0.0231(4) Uani 1 1 d .
C22 C 0.45623(12) 0.2880(3) 0.50626(12) 0.0370(5) Uani 1 1 d .
H22A H 0.4806 0.3134 0.4666 0.056 Uiso 1 1 calc R
H22B H 0.5000 0.2281 0.5471 0.056 Uiso 1 1 calc R
H22C H 0.4390 0.3997 0.5241 0.056 Uiso 1 1 calc R
C23 C 0.30789(16) -0.2702(3) 0.52106(12) 0.0405(5) Uani 1 1 d .
H23A H 0.2572 -0.2715 0.5381 0.061 Uiso 1 1 calc R
H23B H 0.3608 -0.2819 0.5637 0.061 Uiso 1 1 calc R
H23C H 0.3041 -0.3698 0.4870 0.061 Uiso 1 1 calc R
C24 C 0.16131(10) 0.2101(2) 0.39720(9) 0.0196(3) Uani 1 1 d .

loop_
_atom_site_aniso_label
_atom_site_aniso_U_11
_atom_site_aniso_U_22
_atom_site_aniso_U_33
_atom_site_aniso_U_23
_atom_site_aniso_U_13
_atom_site_aniso_U_12
S1 0.0216(2) 0.0434(3) 0.0170(2) 0.00023(17) 0.00774(17) 0.00432(17)
O1 0.0186(6) 0.0310(6) 0.0250(6) 0.0002(5) 0.0034(5) -0.0068(5)
O2 0.0300(7) 0.0300(7) 0.0336(7) 0.0073(5) 0.0095(6) -0.0030(6)
O3 0.0574(10) 0.0506(9) 0.0273(8) -0.0015(7) -0.0166(7) 0.0183(8)
O4 0.0246(6) 0.0300(7) 0.0242(6) -0.0006(5) 0.0061(5) -0.0060(5)
O5 0.0231(6) 0.0484(8) 0.0265(7) 0.0044(6) 0.0137(5) 0.0089(6)
N1 0.0153(7) 0.0318(8) 0.0160(7) 0.0001(5) 0.0016(5) -0.0007(5)
N2 0.0142(7) 0.0269(7) 0.0161(7) 0.0007(5) 0.0051(5) 0.0044(5)
N3 0.0321(8) 0.0320(8) 0.0201(7) 0.0068(6) 0.0068(6) 0.0101(6)
N4 0.0175(7) 0.0373(8) 0.0195(7) -0.0035(6) 0.0002(6) 0.0049(6)
C1 0.0140(7) 0.0266(8) 0.0184(8) -0.0003(6) 0.0047(6) 0.0003(6)
C2 0.0131(7) 0.0234(8) 0.0163(8) -0.0002(6) 0.0044(6) 0.0011(6)
C3 0.0182(8) 0.0223(8) 0.0178(8) 0.0003(6) 0.0058(6) 0.0031(6)
C4 0.0269(9) 0.0212(8) 0.0221(8) -0.0024(6) 0.0035(7) 0.0012(6)
C5 0.0402(11) 0.0206(8) 0.0298(10) -0.0017(7) 0.0110(8) -0.0032(7)
C6 0.0443(11) 0.0238(8) 0.0269(9) 0.0048(7) 0.0135(8) 0.0042(8)
C7 0.0311(9) 0.0305(9) 0.0187(8) 0.0037(7) 0.0064(7) 0.0068(7)
C8 0.0193(8) 0.0246(8) 0.0192(8) -0.0003(6) 0.0074(6) 0.0038(6)
C9 0.0205(9) 0.0472(11) 0.0164(8) -0.0025(7) -0.0004(7) -0.0054(8)
C10 0.0143(7) 0.0209(7) 0.0165(7) 0.0001(6) 0.0038(6) 0.0009(6)
C11 0.0154(7) 0.0189(7) 0.0160(7) -0.0016(6) 0.0045(6) -0.0005(6)
C12 0.0164(7) 0.0230(8) 0.0184(8) -0.0008(6) 0.0035(6) 0.0009(6)
C13 0.0224(8) 0.0271(8) 0.0164(7) 0.0024(6) 0.0056(6) 0.0025(6)
C14 0.0186(8) 0.0259(8) 0.0230(8) -0.0010(6) 0.0100(7) 0.0010(6)
C15 0.0154(7) 0.0277(8) 0.0202(8) -0.0013(6) 0.0036(6) 0.0039(6)
C16 0.0185(8) 0.0259(8) 0.0160(7) 0.0000(6) 0.0044(6) 0.0029(6)
C17 0.0216(9) 0.0403(10) 0.0397(11) 0.0041(8) 0.0143(8) 0.0084(8)
C18 0.0144(7) 0.0241(8) 0.0157(7) 0.0015(6) 0.0042(6) 0.0024(6)
C19 0.0157(8) 0.0306(9) 0.0164(8) -0.0029(6) 0.0060(6) 0.0017(6)
C20 0.0326(10) 0.0384(10) 0.0196(8) -0.0031(7) 0.0004(7) 0.0154(8)
C21 0.0203(8) 0.0306(9) 0.0204(8) 0.0052(7) 0.0092(6) 0.0042(7)
C22 0.0207(9) 0.0520(12) 0.0311(10) -0.0148(9) -0.0017(8) -0.0012(8)
C23 0.0508(13) 0.0370(11) 0.0300(11) 0.0142(8) 0.0077(9) 0.0126(9)
C24 0.0146(7) 0.0243(8) 0.0201(8) 0.0001(6) 0.0058(6) -0.0008(6)

loop_
_atom_type_symbol
_atom_type_description
_atom_type_scat_dispersion_real
_atom_type_scat_dispersion_imag
_atom_type_scat_source
C C 0.0033 0.0016 'International Tables Vol C Tables 4.2.6.8 and 6.1.1.4'
H H 0.0000 0.0000 'International Tables Vol C Tables 4.2.6.8 and 6.1.1.4'
N N 0.0061 0.0033 'International Tables Vol C Tables 4.2.6.8 and 6.1.1.4'
O O 0.0106 0.0060 'International Tables Vol C Tables 4.2.6.8 and 6.1.1.4'
S S 0.1246 0.1234 'International Tables Vol C Tables 4.2.6.8 and 6.1.1.4'

loop_
_geom_angle_atom_site_label_1
_geom_angle_atom_site_label_2
_geom_angle_atom_site_label_3
_geom_angle
C14 O5 C17 117.19(14)
C1 N1 C8 111.04(13)
C1 N1 C9 125.05(15)
C8 N1 C9 123.75(14)
C24 N2 C2 117.73(13)
C24 N2 H2 122.4(13)
C2 N2 H2 119.6(13)
C21 N3 C20 124.70(16)
C21 N3 C23 117.44(16)
C20 N3 C23 117.86(16)
C19 N4 C20 125.36(15)
C19 N4 C22 116.11(16)
C20 N4 C22 118.49(15)
O1 C1 N1 127.23(15)
O1 C1 C2 124.21(14)
N1 C1 C2 108.54(13)
N2 C2 C3 112.86(13)
N2 C2 C1 109.61(13)
C3 C2 C1 101.80(12)
N2 C2 C10 101.70(12)
C3 C2 C10 122.21(13)
C1 C2 C10 108.43(12)
C4 C3 C8 119.42(15)
C4 C3 C2 132.58(15)
C8 C3 C2 108.00(14)
C3 C4 C5 118.85(16)
C3 C4 H4 120.6
C5 C4 H4 120.6
C6 C5 C4 120.76(17)
C6 C5 H5 119.6
C4 C5 H5 119.6
C5 C6 C7 121.05(17)
C5 C6 H6 119.5
C7 C6 H6 119.5
C6 C7 C8 117.37(16)
C6 C7 H7 121.3
C8 C7 H7 121.3
C7 C8 C3 122.48(16)
C7 C8 N1 126.92(15)
C3 C8 N1 110.57(14)
N1 C9 H9A 109.5
N1 C9 H9B 109.5
H9A C9 H9B 109.5
N1 C9 H9C 109.5
H9A C9 H9C 109.5
H9B C9 H9C 109.5
C11 C10 C18 117.01(13)
C11 C10 C2 118.75(13)
C18 C10 C2 105.51(12)
C11 C10 H10 104.7
C18 C10 H10 104.7
C2 C10 H10 104.7
C16 C11 C12 116.80(14)
C16 C11 C10 120.50(14)
C12 C11 C10 122.23(14)
C13 C12 C11 121.81(14)
C13 C12 H12 119.1
C11 C12 H12 119.1
C12 C13 C14 119.79(15)
C12 C13 H13 120.1
C14 C13 H13 120.1
O5 C14 C15 124.34(15)
O5 C14 C13 115.80(15)
C15 C14 C13 119.86(15)
C16 C15 C14 119.16(15)
C16 C15 H15 120.4
C14 C15 H15 120.4
C15 C16 C11 122.54(15)
C15 C16 H16 118.7
C11 C16 H16 118.7
O5 C17 H17A 109.5
O5 C17 H17B 109.5
H17A C17 H17B 109.5
O5 C17 H17C 109.5
H17A C17 H17C 109.5
H17B C17 H17C 109.5
C19 C18 C21 115.12(13)
C19 C18 C24 104.95(13)
C21 C18 C24 107.52(13)
C19 C18 C10 114.41(13)
C21 C18 C10 110.09(13)
C24 C18 C10 103.72(12)
O4 C19 N4 120.81(16)
O4 C19 C18 121.21(15)
N4 C19 C18 117.97(15)
O3 C20 N3 121.41(19)
O3 C20 N4 120.99(19)
N3 C20 N4 117.53(15)
O2 C21 N3 120.74(16)
O2 C21 C18 121.23(15)
N3 C21 C18 118.01(15)
N4 C22 H22A 109.5
N4 C22 H22B 109.5
H22A C22 H22B 109.5
N4 C22 H22C 109.5
H22A C22 H22C 109.5
H22B C22 H22C 109.5
N3 C23 H23A 109.5
N3 C23 H23B 109.5
H23A C23 H23B 109.5
N3 C23 H23C 109.5
H23A C23 H23C 109.5
H23B C23 H23C 109.5
N2 C24 C18 108.19(14)
N2 C24 S1 128.44(13)
C18 C24 S1 123.33(12)

loop_
_geom_bond_atom_site_label_1
_geom_bond_atom_site_label_2
_geom_bond_distance
S1 C24 1.6489(17)
O1 C1 1.221(2)
O2 C21 1.204(2)
O3 C20 1.202(2)
O4 C19 1.211(2)
O5 C14 1.364(2)
O5 C17 1.424(2)
N1 C1 1.346(2)
N1 C8 1.404(2)
N1 C9 1.446(2)
N2 C24 1.314(2)
N2 C2 1.461(2)
N2 H2 0.895(9)
N3 C21 1.375(2)
N3 C20 1.384(3)
N3 C23 1.473(2)
N4 C19 1.371(2)
N4 C20 1.384(3)
N4 C22 1.464(2)
C1 C2 1.552(2)
C2 C3 1.511(2)
C2 C10 1.559(2)
C3 C4 1.368(2)
C3 C8 1.392(2)
C4 C5 1.400(3)
C4 H4 0.9500
C5 C6 1.378(3)
C5 H5 0.9500
C6 C7 1.382(3)
C6 H6 0.9500
C7 C8 1.382(2)
C7 H7 0.9500
C9 H9A 0.9800
C9 H9B 0.9800
C9 H9C 0.9800
C10 C11 1.503(2)
C10 C18 1.554(2)
C10 H10 1.0000
C11 C16 1.388(2)
C11 C12 1.394(2)
C12 C13 1.375(2)
C12 H12 0.9500
C13 C14 1.389(2)
C13 H13 0.9500
C14 C15 1.383(2)
C15 C16 1.379(2)
C15 H15 0.9500
C16 H16 0.9500
C17 H17A 0.9800
C17 H17B 0.9800
C17 H17C 0.9800
C18 C19 1.512(2)
C18 C21 1.522(2)
C18 C24 1.535(2)
C22 H22A 0.9800
C22 H22B 0.9800
C22 H22C 0.9800
C23 H23A 0.9800
C23 H23B 0.9800
C23 H23C 0.9800

loop_
_geom_torsion_atom_site_label_1
_geom_torsion_atom_site_label_2
_geom_torsion_atom_site_label_3
_geom_torsion_atom_site_label_4
_geom_torsion
C8 N1 C1 O1 -179.74(16)
C9 N1 C1 O1 -4.1(3)
C8 N1 C1 C2 -1.74(18)
C9 N1 C1 C2 173.88(15)
C24 N2 C2 C3 -121.60(15)
C24 N2 C2 C1 125.71(15)
C24 N2 C2 C10 11.09(18)
O1 C1 C2 N2 -61.7(2)
N1 C1 C2 N2 120.21(14)
O1 C1 C2 C3 178.56(15)
N1 C1 C2 C3 0.48(16)
O1 C1 C2 C10 48.5(2)
N1 C1 C2 C10 -129.57(14)
N2 C2 C3 C4 63.7(2)
C1 C2 C3 C4 -178.86(17)
C10 C2 C3 C4 -58.0(2)
N2 C2 C3 C8 -116.47(15)
C1 C2 C3 C8 0.92(16)
C10 C2 C3 C8 121.81(16)
C8 C3 C4 C5 -1.8(3)
C2 C3 C4 C5 177.91(17)
C3 C4 C5 C6 2.8(3)
C4 C5 C6 C7 -1.4(3)
C5 C6 C7 C8 -0.9(3)
C6 C7 C8 C3 1.9(3)
C6 C7 C8 N1 -176.10(16)
C4 C3 C8 C7 -0.5(3)
C2 C3 C8 C7 179.68(15)
C4 C3 C8 N1 177.80(15)
C2 C3 C8 N1 -2.02(18)
C1 N1 C8 C7 -179.36(17)
C9 N1 C8 C7 5.0(3)
C1 N1 C8 C3 2.43(19)
C9 N1 C8 C3 -173.26(15)
N2 C2 C10 C11 -150.29(13)
C3 C2 C10 C11 -23.5(2)
C1 C2 C10 C11 94.22(16)
N2 C2 C10 C18 -16.67(15)
C3 C2 C10 C18 110.15(16)
C1 C2 C10 C18 -132.16(13)
C18 C10 C11 C16 29.2(2)
C2 C10 C11 C16 157.71(14)
C18 C10 C11 C12 -158.87(15)
C2 C10 C11 C12 -30.4(2)
C16 C11 C12 C13 -2.0(2)
C10 C11 C12 C13 -174.14(15)
C11 C12 C13 C14 0.4(2)
C17 O5 C14 C15 -9.6(3)
C17 O5 C14 C13 169.64(16)
C12 C13 C14 O5 -177.79(15)
C12 C13 C14 C15 1.5(2)
O5 C14 C15 C16 177.58(16)
C13 C14 C15 C16 -1.6(2)
C14 C15 C16 C11 -0.1(3)
C12 C11 C16 C15 1.8(2)
C10 C11 C16 C15 174.14(15)
C11 C10 C18 C19 37.76(19)
C2 C10 C18 C19 -96.81(15)
C11 C10 C18 C21 -93.71(16)
C2 C10 C18 C21 131.72(13)
C11 C10 C18 C24 151.49(13)
C2 C10 C18 C24 16.93(15)
C20 N4 C19 O4 173.22(16)
C22 N4 C19 O4 -4.5(2)
C20 N4 C19 C18 -6.2(2)
C22 N4 C19 C18 176.13(15)
C21 C18 C19 O4 176.58(15)
C24 C18 C19 O4 -65.42(19)
C10 C18 C19 O4 47.6(2)
C21 C18 C19 N4 -4.0(2)
C24 C18 C19 N4 113.97(15)
C10 C18 C19 N4 -133.03(15)
C21 N3 C20 O3 -177.48(18)
C23 N3 C20 O3 2.5(3)
C21 N3 C20 N4 -0.5(3)
C23 N3 C20 N4 179.53(17)
C19 N4 C20 O3 -174.04(18)
C22 N4 C20 O3 3.6(3)
C19 N4 C20 N3 8.9(3)
C22 N4 C20 N3 -173.41(16)
C20 N3 C21 O2 172.44(17)
C23 N3 C21 O2 -7.6(3)
C20 N3 C21 C18 -9.5(2)
C23 N3 C21 C18 170.54(16)
C19 C18 C21 O2 -170.63(15)
C24 C18 C21 O2 72.82(19)
C10 C18 C21 O2 -39.5(2)
C19 C18 C21 N3 11.3(2)
C24 C18 C21 N3 -105.27(16)
C10 C18 C21 N3 142.38(15)
C2 N2 C24 C18 -0.25(19)
C2 N2 C24 S1 177.73(12)
C19 C18 C24 N2 109.53(15)
C21 C18 C24 N2 -127.44(14)
C10 C18 C24 N2 -10.84(17)
C19 C18 C24 S1 -68.58(16)
C21 C18 C24 S1 54.45(17)
C10 C18 C24 S1 171.05(12)
